data_1530578
loop_
_publ_author_name
'Petrunina, A.A.'
'Maksimov, B.A.'
'Ilyukhin, V.V.'
'Belov, N.V.'

_publ_section_title
;
 The crystal structure of stephanite Ag5 Sb S4
;
_journal_name_full 'Doklady Akademii Nauk SSSR'
_journal_page_first 342
_journal_page_last 344
_journal_volume 188
_journal_year 1969
_chemical_formula_sum 'Ag5 S4 Sb'
_chemical_name_systematic 'Ag5 Sb S4'
_space_group_IT_number 36
_symmetry_space_group_name_Hall 'C 2c -2'
_symmetry_space_group_name_H-M 'C m c 21'
_cell_angle_alpha 90
_cell_angle_beta 90
_cell_angle_gamma 90
_cell_formula_units_Z 4
_cell_length_a 7.83
_cell_length_b 12.45
_cell_length_c 8.538
_cell_volume 832.314
_citation_journal_id_ASTM DANKAS
_cod_data_source_file Petrunina_DANKAS_1969_861.cif
_cod_data_source_block Ag5S4Sb1
_cod_original_cell_volume 832.3141
_cod_original_formula_sum 'Ag5 S4 Sb1'
_cod_database_code 1530578

loop_
_symmetry_equiv_pos_as_xyz
x,y,z
-x,-y,z+1/2
-x,y,z
x,-y,z+1/2
x+1/2,y+1/2,z
-x+1/2,-y+1/2,z+1/2
-x+1/2,y+1/2,z
x+1/2,-y+1/2,z+1/2

loop_
_atom_site_label
_atom_site_type_symbol
_atom_site_fract_x
_atom_site_fract_y
_atom_site_fract_z
_atom_site_occupancy
_atom_site_U_iso_or_equiv
Ag2 Ag+1 0.312 0.378 0 1 0.0
S1 S-2 0.229 0.231 0.754 1 0.0
Ag1 Ag+1 0.5 0.145 0.842 1 0.0
S2 S-2 0 0.467 0 1 0.0
S3 S-2 0.5 0.486 0.8 1 0.0
Ag3 Ag+1 0.326 0.063 0.19 1 0.0
Sb1 Sb+3 0 0.169 0.917 1 0.0
